data_2013079
loop_
_publ_author_name
'Otto, Stefanus'
'Roodt, Andreas'

_publ_section_title
;
 <i>trans</i>-Carbonyliodotris(triphenylstibine-\k<i>Sb</i>)rhodium(I)
;
_journal_issue 12
_journal_name_full 'Acta Crystallographica Section C'
_journal_page_first m565
_journal_page_last m566
_journal_paper_doi 10.1107/S0108270102018747
_journal_volume 58
_journal_year 2002
_chemical_formula_iupac '[Rh I (C O) (C18 H15 Sb)3]'
_chemical_formula_moiety 'C55 H45 I O Rh Sb3'
_chemical_formula_sum 'C55 H45 I O Rh Sb3'
_chemical_formula_weight 1316.97
_chemical_name_systematic
;
trans-Carbonyliodotris(triphenylstibine-\kSb)rhodium(I)
;
_space_group_IT_number 147
_symmetry_cell_setting trigonal
_symmetry_space_group_name_Hall '-P 3'
_symmetry_space_group_name_H-M 'P -3'
_atom_sites_solution_hydrogens geom
_atom_sites_solution_primary direct
_atom_sites_solution_secondary difmap
_audit_creation_method SHELXL97
_cell_angle_alpha 90
_cell_angle_beta 90
_cell_angle_gamma 120
_cell_formula_units_Z 2
_cell_length_a 14.462(2)
_cell_length_b 14.462(2)
_cell_length_c 13.902(3)
_cell_measurement_reflns_used 4642
_cell_measurement_temperature 293(2)
_cell_measurement_theta_max 24.82
_cell_measurement_theta_min 2.19
_cell_volume 2518.1(7)
_computing_cell_refinement 'SAINT (Siemens, 1995)'
_computing_data_collection 'SMART (Siemens, 1995)'
_computing_data_reduction SAINT
_computing_molecular_graphics 'DIAMOND (Brandenburg, 1999)'
_computing_publication_material SHELXL97
_computing_structure_refinement 'SHELXL97 (Sheldrick, 1997)'
_computing_structure_solution 'SHELXS97 (Sheldrick, 1997)'
_diffrn_ambient_temperature 293(2)
_diffrn_measured_fraction_theta_full 0.928
_diffrn_measured_fraction_theta_max 0.928
_diffrn_measurement_device_type 'Siemens SMART CCD area-detector'
_diffrn_measurement_method \w
_diffrn_radiation_monochromator graphite
_diffrn_radiation_source 'rotating anode'
_diffrn_radiation_type MoK\a
_diffrn_radiation_wavelength 0.71073
_diffrn_reflns_av_R_equivalents 0.094
_diffrn_reflns_av_sigmaI/netI 0.100
_diffrn_reflns_limit_h_max 21
_diffrn_reflns_limit_h_min -18
_diffrn_reflns_limit_k_max 20
_diffrn_reflns_limit_k_min -20
_diffrn_reflns_limit_l_max 20
_diffrn_reflns_limit_l_min -20
_diffrn_reflns_number 24940
_diffrn_reflns_theta_full 31.75
_diffrn_reflns_theta_max 31.75
_diffrn_reflns_theta_min 1.46
_exptl_absorpt_coefficient_mu 2.563
_exptl_absorpt_correction_T_max 0.815
_exptl_absorpt_correction_T_min 0.493
_exptl_absorpt_correction_type multi-scan
_exptl_absorpt_process_details '(SADABS; Sheldrick, 1996)'
_exptl_crystal_colour 'dark red'
_exptl_crystal_density_diffrn 1.737
_exptl_crystal_density_meas ?
_exptl_crystal_density_method 'not measured'
_exptl_crystal_description parallelepiped
_exptl_crystal_F_000 1268
_exptl_crystal_size_max 0.29
_exptl_crystal_size_mid 0.10
_exptl_crystal_size_min 0.08
_refine_diff_density_max 0.43
_refine_diff_density_min -0.67
_refine_ls_extinction_method none
_refine_ls_goodness_of_fit_ref 0.864
_refine_ls_hydrogen_treatment constr
_refine_ls_matrix_type full
_refine_ls_number_parameters 185
_refine_ls_number_reflns 5324
_refine_ls_number_restraints 0
_refine_ls_restrained_S_all 0.864
_refine_ls_R_factor_all 0.112
_refine_ls_R_factor_gt 0.031
_refine_ls_shift/su_max 0.003
_refine_ls_shift/su_mean 0.000
_refine_ls_structure_factor_coef Fsqd
_refine_ls_weighting_details 'calc w = 1/[\s^2^(Fo^2^)+(0.0154P)^2^] where P=(Fo^2^+2Fc^2^)/3'
_refine_ls_weighting_scheme calc
_refine_ls_wR_factor_gt 0.047
_refine_ls_wR_factor_ref 0.056
_reflns_number_gt 2651
_reflns_number_total 5324
_reflns_threshold_expression I>2\s(I)
_cod_data_source_file jz1526.cif
_cod_data_source_block I
_cod_depositor_comments
;
The following automatic conversions were performed:
'_symmetry_cell_setting' value 'Trigonal' changed to 'trigonal' according
to '/home/saulius/struct/CIF-dictionaries/cif_core.dic' dictionary named
'cif_core.dic' version 2.4.1 from 2010-06-29.

'_geom_bond_publ_flag'
value 'Yes' changed to 'yes' according to
'/home/saulius/struct/CIF-dictionaries/cif_core.dic' dictionary named
'cif_core.dic' version 2.4.1 from 2010-06-29 (7 times).

Automatic conversion script
Id: cif_fix_enum 1527 2010-12-29 10:47:43Z saulius 

The following automatic conversions were performed:

'_symmetry_cell_setting' value 'Trigonal' changed to 'trigonal'
according to /home/saulius/struct/CIF-dictionaries/cif_core.dic
dictionary named 'cif_core.dic' version 2.4.1 from
2010-06-29.

'_geom_bond_publ_flag' value 'Yes' changed to 'yes'
according to /home/saulius/struct/CIF-dictionaries/cif_core.dic
dictionary named 'cif_core.dic' version 2.4.1 from 2010-06-29 (7
times).

'_geom_angle_publ_flag' value 'Yes' changed to 'yes'
according to /home/saulius/struct/CIF-dictionaries/cif_core.dic
dictionary named 'cif_core.dic' version 2.4.1 from 2010-06-29 (11
times).

'_geom_torsion_publ_flag' value 'Yes' changed to 'yes'
according to /home/saulius/struct/CIF-dictionaries/cif_core.dic
dictionary named 'cif_core.dic' version 2.4.1 from 2010-06-29 (3
times).

Automatic conversion script
Id: cif_fix_values 1715 2011-07-08 13:25:40Z adriana 

The following automatic conversions were performed:

'_exptl_crystal_density_meas' value 'not measured' was changed to '?'
- the value is perceived as not measured.

Automatic conversion script
Id: cif_fix_values 3008 2015-01-20 13:52:24Z robertas 
;
_cod_original_cell_volume 2518.2(7)
_cod_database_code 2013079
_cod_database_fobs_code 2013079

loop_
_symmetry_equiv_pos_as_xyz
'x, y, z'
'-y, x-y, z'
'-x+y, -x, z'
'-x, -y, -z'
'y, -x+y, -z'
'x-y, x, -z'

loop_
_atom_site_label
_atom_site_fract_x
_atom_site_fract_y
_atom_site_fract_z
_atom_site_U_iso_or_equiv
_atom_site_adp_type
_atom_site_calc_flag
_atom_site_refinement_flags
_atom_site_occupancy
_atom_site_disorder_assembly
_atom_site_disorder_group
_atom_site_type_symbol
Rh 0.3333 0.6667 0.28356(3) 0.03710(11) Uani d S 1 . . Rh
I 0.3333 0.6667 0.08820(3) 0.05782(12) Uani d S 1 . . I
Sb 0.184189(16) 0.467444(16) 0.281520(16) 0.04150(7) Uani d . 1 . . Sb
C1 0.3333 0.6667 0.4148(4) 0.0465(14) Uani d S 1 . . C
O 0.3333 0.6667 0.4978(3) 0.0674(12) Uani d S 1 . . O
C11 0.1435(2) 0.3991(3) 0.4224(2) 0.0454(8) Uani d . 1 . . C
C12 0.1118(3) 0.4465(3) 0.4918(3) 0.0629(10) Uani d . 1 . . C
H12 0.1026 0.5037 0.4753 0.075(3) Uiso calc R 1 . . H
C13 0.0941(3) 0.4097(3) 0.5844(3) 0.0716(11) Uani d . 1 . . C
H13 0.0710 0.4406 0.6300 0.075(3) Uiso calc R 1 . . H
C14 0.1103(3) 0.3275(4) 0.6102(3) 0.0795(13) Uani d . 1 . . C
H14 0.0997 0.3039 0.6736 0.075(3) Uiso calc R 1 . . H
C15 0.1416(3) 0.2803(4) 0.5434(3) 0.0788(13) Uani d . 1 . . C
H15 0.1521 0.2241 0.5607 0.075(3) Uiso calc R 1 . . H
C16 0.1579(3) 0.3167(3) 0.4496(3) 0.0613(10) Uani d . 1 . . C
H16 0.1791 0.2841 0.4039 0.075(3) Uiso calc R 1 . . H
C21 0.0271(2) 0.4102(2) 0.2246(2) 0.0441(8) Uani d . 1 . . C
C22 0.0133(3) 0.4108(3) 0.1265(3) 0.0616(10) Uani d . 1 . . C
H22 0.0722 0.4375 0.0859 0.075(3) Uiso calc R 1 . . H
C23 -0.0883(3) 0.3718(3) 0.0879(3) 0.0713(11) Uani d . 1 . . C
H23 -0.0975 0.3719 0.0217 0.075(3) Uiso calc R 1 . . H
C24 -0.1749(3) 0.3331(3) 0.1484(3) 0.0668(11) Uani d . 1 . . C
H24 -0.2429 0.3065 0.1226 0.075(3) Uiso calc R 1 . . H
C25 -0.1626(3) 0.3332(3) 0.2443(3) 0.0686(11) Uani d . 1 . . C
H25 -0.2220 0.3070 0.2843 0.075(3) Uiso calc R 1 . . H
C26 -0.0614(3) 0.3724(3) 0.2840(3) 0.0563(9) Uani d . 1 . . C
H26 -0.0532 0.3733 0.3504 0.075(3) Uiso calc R 1 . . H
C31 0.2134(2) 0.3547(2) 0.2094(2) 0.0433(8) Uani d . 1 . . C
C32 0.3162(3) 0.3818(3) 0.1849(2) 0.0529(9) Uani d . 1 . . C
H32 0.3722 0.4494 0.2001 0.075(3) Uiso calc R 1 . . H
C33 0.3375(3) 0.3095(3) 0.1379(3) 0.0692(11) Uani d . 1 . . C
H33 0.4076 0.3289 0.1227 0.075(3) Uiso calc R 1 . . H
C34 0.2569(4) 0.2109(3) 0.1141(3) 0.0758(12) Uani d . 1 . . C
H34 0.2711 0.1629 0.0822 0.075(3) Uiso calc R 1 . . H
C35 0.1556(4) 0.1834(3) 0.1373(4) 0.0951(15) Uani d . 1 . . C
H35 0.1000 0.1159 0.1213 0.075(3) Uiso calc R 1 . . H
C36 0.1337(3) 0.2544(3) 0.1847(3) 0.0775(12) Uani d . 1 . . C
H36 0.0633 0.2337 0.2000 0.075(3) Uiso calc R 1 . . H

loop_
_atom_site_aniso_label
_atom_site_aniso_U_11
_atom_site_aniso_U_22
_atom_site_aniso_U_33
_atom_site_aniso_U_12
_atom_site_aniso_U_13
_atom_site_aniso_U_23
Rh 0.03752(16) 0.03752(16) 0.0362(3) 0.01876(8) 0.000 0.000
I 0.06804(18) 0.06804(18) 0.0374(2) 0.03402(9) 0.000 0.000
Sb 0.03827(13) 0.03649(13) 0.04601(13) 0.01590(11) 0.00141(11) 0.00096(11)
C1 0.046(2) 0.046(2) 0.047(4) 0.0232(11) 0.000 0.000
O 0.079(2) 0.079(2) 0.043(3) 0.0397(10) 0.000 0.000
C11 0.0371(18) 0.043(2) 0.049(2) 0.0145(16) 0.0028(16) 0.0047(17)
C12 0.068(3) 0.056(2) 0.054(2) 0.022(2) 0.011(2) 0.010(2)
C13 0.062(3) 0.081(3) 0.056(3) 0.024(2) 0.014(2) -0.003(2)
C14 0.055(3) 0.114(4) 0.056(3) 0.033(3) 0.005(2) 0.024(3)
C15 0.078(3) 0.104(4) 0.073(3) 0.059(3) 0.012(2) 0.037(3)
C16 0.054(2) 0.077(3) 0.063(3) 0.041(2) 0.011(2) 0.017(2)
C21 0.0385(19) 0.0349(18) 0.059(2) 0.0183(15) -0.0024(18) 0.0012(16)
C22 0.046(2) 0.069(3) 0.064(3) 0.024(2) -0.007(2) -0.006(2)
C23 0.072(3) 0.078(3) 0.066(3) 0.039(2) -0.020(2) -0.011(2)
C24 0.043(2) 0.059(2) 0.096(3) 0.024(2) -0.011(2) 0.011(2)
C25 0.040(2) 0.074(3) 0.089(3) 0.027(2) 0.006(2) 0.028(2)
C26 0.052(2) 0.059(2) 0.058(2) 0.027(2) 0.0014(19) 0.0108(19)
C31 0.044(2) 0.0398(19) 0.046(2) 0.0207(17) -0.0014(16) 0.0004(16)
C32 0.054(2) 0.047(2) 0.056(2) 0.0238(18) 0.0038(19) 0.0027(18)
C33 0.077(3) 0.075(3) 0.075(3) 0.053(3) 0.008(2) 0.005(2)
C34 0.104(4) 0.076(3) 0.075(3) 0.066(3) -0.010(3) -0.018(2)
C35 0.079(3) 0.053(3) 0.148(5) 0.028(2) -0.035(3) -0.047(3)
C36 0.049(2) 0.058(3) 0.122(4) 0.025(2) -0.010(2) -0.023(2)

loop_
_atom_type_symbol
_atom_type_description
_atom_type_scat_dispersion_real
_atom_type_scat_dispersion_imag
_atom_type_scat_source
C C 0.0033 0.0016 'International Tables Vol C Tables 4.2.6.8 and 6.1.1.4'
H H 0.0000 0.0000 'International Tables Vol C Tables 4.2.6.8 and 6.1.1.4'
O O 0.0106 0.0060 'International Tables Vol C Tables 4.2.6.8 and 6.1.1.4'
Rh Rh -1.1178 0.9187 'International Tables Vol C Tables 4.2.6.8 and 6.1.1.4'
Sb Sb -0.5866 1.5461 'International Tables Vol C Tables 4.2.6.8 and 6.1.1.4'
I I -0.4742 1.8119 'International Tables Vol C Tables 4.2.6.8 and 6.1.1.4'

loop_
_geom_angle_atom_site_label_1
_geom_angle_atom_site_label_2
_geom_angle_atom_site_label_3
_geom_angle_site_symmetry_1
_geom_angle_site_symmetry_3
_geom_angle
_geom_angle_publ_flag
C1 Rh Sb . 3_565 90.626(10) ?
C1 Rh Sb . . 90.626(10) yes
Sb Rh Sb 3_565 . 120 yes
C1 Rh Sb . 2_665 90.626(10) ?
Sb Rh Sb 3_565 2_665 120 ?
Sb Rh Sb . 2_665 120 ?
C1 Rh I . . 180 yes
Sb Rh I 3_565 . 89.374(10) ?
Sb Rh I . . 89.374(10) yes
Sb Rh I 2_665 . 89.374(10) ?
C11 Sb C21 . . 99.57(12) yes
C11 Sb C31 . . 101.04(12) yes
C21 Sb C31 . . 96.21(12) yes
C11 Sb Rh . . 112.73(9) yes
C21 Sb Rh . . 124.39(8) yes
C31 Sb Rh . . 118.84(8) yes
O C1 Rh . . 180 yes
C16 C11 C12 . . 118.2(3) ?
C16 C11 Sb . . 122.1(3) ?
C12 C11 Sb . . 119.4(3) ?
C13 C12 C11 . . 120.4(4) ?
C13 C12 H12 . . 119.8 ?
C11 C12 H12 . . 119.8 ?
C12 C13 C14 . . 120.3(4) ?
C12 C13 H13 . . 119.8 ?
C14 C13 H13 . . 119.8 ?
C15 C14 C13 . . 120.2(4) ?
C15 C14 H14 . . 119.9 ?
C13 C14 H14 . . 119.9 ?
C14 C15 C16 . . 119.3(4) ?
C14 C15 H15 . . 120.3 ?
C16 C15 H15 . . 120.3 ?
C11 C16 C15 . . 121.6(4) ?
C11 C16 H16 . . 119.2 ?
C15 C16 H16 . . 119.2 ?
C22 C21 C26 . . 118.9(3) ?
C22 C21 Sb . . 119.5(2) ?
C26 C21 Sb . . 121.6(3) ?
C21 C22 C23 . . 120.3(4) ?
C21 C22 H22 . . 119.8 ?
C23 C22 H22 . . 119.8 ?
C24 C23 C22 . . 119.5(4) ?
C24 C23 H23 . . 120.3 ?
C22 C23 H23 . . 120.3 ?
C25 C24 C23 . . 120.9(3) ?
C25 C24 H24 . . 119.6 ?
C23 C24 H24 . . 119.6 ?
C24 C25 C26 . . 120.3(4) ?
C24 C25 H25 . . 119.9 ?
C26 C25 H25 . . 119.9 ?
C21 C26 C25 . . 120.0(3) ?
C21 C26 H26 . . 120.0 ?
C25 C26 H26 . . 120.0 ?
C36 C31 C32 . . 117.2(3) ?
C36 C31 Sb . . 123.0(3) ?
C32 C31 Sb . . 119.8(2) ?
C31 C32 C33 . . 121.0(3) ?
C31 C32 H32 . . 119.5 ?
C33 C32 H32 . . 119.5 ?
C34 C33 C32 . . 120.5(4) ?
C34 C33 H33 . . 119.8 ?
C32 C33 H33 . . 119.8 ?
C35 C34 C33 . . 119.2(4) ?
C35 C34 H34 . . 120.4 ?
C33 C34 H34 . . 120.4 ?
C34 C35 C36 . . 120.8(4) ?
C34 C35 H35 . . 119.6 ?
C36 C35 H35 . . 119.6 ?
C31 C36 C35 . . 121.4(4) ?
C31 C36 H36 . . 119.3 ?
C35 C36 H36 . . 119.3 ?

loop_
_geom_bond_atom_site_label_1
_geom_bond_atom_site_label_2
_geom_bond_site_symmetry_2
_geom_bond_distance
_geom_bond_publ_flag
Rh C1 . 1.825(6) yes
Rh Sb 3_565 2.5962(4) ?
Rh Sb . 2.5962(4) yes
Rh Sb 2_665 2.5962(4) ?
Rh I . 2.7159(8) yes
Sb C11 . 2.140(3) yes
Sb C21 . 2.143(3) yes
Sb C31 . 2.129(3) yes
C1 O . 1.153(6) yes
C11 C16 . 1.362(4) ?
C11 C12 . 1.387(4) ?
C12 C13 . 1.367(5) ?
C12 H12 . 0.9300 ?
C13 C14 . 1.369(5) ?
C13 H13 . 0.9300 ?
C14 C15 . 1.357(5) ?
C14 H14 . 0.9300 ?
C15 C16 . 1.383(5) ?
C15 H15 . 0.9300 ?
C16 H16 . 0.9300 ?
C21 C22 . 1.379(4) ?
C21 C26 . 1.386(4) ?
C22 C23 . 1.392(5) ?
C22 H22 . 0.9300 ?
C23 C24 . 1.374(5) ?
C23 H23 . 0.9300 ?
C24 C25 . 1.346(5) ?
C24 H24 . 0.9300 ?
C25 C26 . 1.392(4) ?
C25 H25 . 0.9300 ?
C26 H26 . 0.9300 ?
C31 C36 . 1.370(4) ?
C31 C32 . 1.378(4) ?
C32 C33 . 1.392(4) ?
C32 H32 . 0.9300 ?
C33 C34 . 1.356(5) ?
C33 H33 . 0.9300 ?
C34 C35 . 1.351(5) ?
C34 H34 . 0.9300 ?
C35 C36 . 1.384(5) ?
C35 H35 . 0.9300 ?
C36 H36 . 0.9300 ?

loop_
_geom_torsion_atom_site_label_1
_geom_torsion_atom_site_label_2
_geom_torsion_atom_site_label_3
_geom_torsion_atom_site_label_4
_geom_torsion
_geom_torsion_publ_flag
I Rh Sb C11 175.77(10) yes
I Rh Sb C21 -63.88(11) yes
I Rh Sb C31 57.89(9) yes
